data_1100981
loop_
_publ_author_name
'Swarnalatha Kokatam'
'Thomas Weyherm\"uller'
'Eberhard Bothe'
'Phalguni Chaudhuri'
'Karl Wieghardt'

_publ_section_title
;

Structural Characterization of Four Members of the Electron-Transfer Series

[PdII(L)2)2]n (L = o-Iminophenolate Derivative; n= 2-, 1-, 0, 1+, 2+).

Ligand Mixed Valency in the Monocation and Monoanion with S=1/2 Ground States

;
_journal_name_full 'Inorganic Chemistry'
_journal_page_first 3709
_journal_page_last 3717
_journal_paper_doi 10.1021/ic048292i
_journal_volume 44
_journal_year 2005
_chemical_formula_moiety '[C42 H48 F6 N2 O2 Pd]+, (B F4)-'
_chemical_formula_sum 'C42 H48 B F10 N2 O2 Pd'
_chemical_formula_weight 920.03
_chemical_name_systematic
; 

 ? 

;
_space_group_IT_number 15
_symmetry_cell_setting monoclinic
_symmetry_space_group_name_Hall '-C 2yc'
_symmetry_space_group_name_H-M 'C 1 2/c 1'
_atom_sites_solution_hydrogens geom
_atom_sites_solution_primary direct
_atom_sites_solution_secondary difmap
_audit_creation_method SHELXL-97
_cell_angle_alpha 90.00
_cell_angle_beta 95.586(5)
_cell_angle_gamma 90.00
_cell_formula_units_Z 8
_cell_length_a 21.5769(6)
_cell_length_b 13.2251(3)
_cell_length_c 30.9126(8)
_cell_measurement_temperature 100(2)
_cell_volume 8779.2(4)
_computing_cell_refinement 'Nonius Collect Software'
_computing_data_collection 'Nonius Collect Software'
_computing_data_reduction 'Nonius Collect Software'
_computing_structure_refinement 'SHELXL-97 (Sheldrick, 1997)'
_computing_structure_solution 'SHELXS-97 (Sheldrick, 1990)'
_diffrn_ambient_temperature 100(2)
_diffrn_measured_fraction_theta_full 0.478
_diffrn_measured_fraction_theta_max 0.478
_diffrn_measurement_device_type 'Nonius Kappa-CCD'
_diffrn_measurement_method '553 images at 0.6 deg. in phi, 975 images at 0.6 deg. in \w, 42 sec./frame'
_diffrn_radiation_monochromator graphite
_diffrn_radiation_source 'rotating anode'
_diffrn_radiation_type MoK\a
_diffrn_radiation_wavelength 0.71073
_diffrn_reflns_av_R_equivalents 0.0760
_diffrn_reflns_av_sigmaI/netI 0.0468
_diffrn_reflns_limit_h_max 28
_diffrn_reflns_limit_h_min -28
_diffrn_reflns_limit_k_max 17
_diffrn_reflns_limit_k_min -17
_diffrn_reflns_limit_l_max 41
_diffrn_reflns_limit_l_min -41
_diffrn_reflns_number 76289
_diffrn_reflns_theta_full 28.28
_diffrn_reflns_theta_max 28.28
_diffrn_reflns_theta_min 3.08
_exptl_absorpt_coefficient_mu 0.501
_exptl_absorpt_correction_type 'not measured'
_exptl_crystal_colour 'dark red'
_exptl_crystal_density_diffrn 1.392
_exptl_crystal_density_method 'not measured'
_exptl_crystal_description 'transparent parallelepiped'
_exptl_crystal_F_000 3768
_exptl_crystal_size_max 0.10
_exptl_crystal_size_mid 0.05
_exptl_crystal_size_min 0.05
_refine_diff_density_max 0.805
_refine_diff_density_min -0.743
_refine_diff_density_rms 0.076
_refine_ls_extinction_method none
_refine_ls_goodness_of_fit_ref 1.140
_refine_ls_hydrogen_treatment mixed
_refine_ls_matrix_type full
_refine_ls_number_parameters 535
_refine_ls_number_reflns 10873
_refine_ls_number_restraints 0
_refine_ls_restrained_S_all 1.140
_refine_ls_R_factor_all 0.0668
_refine_ls_R_factor_gt 0.0482
_refine_ls_shift/su_max 0.009
_refine_ls_shift/su_mean 0.000
_refine_ls_structure_factor_coef Fsqd
_refine_ls_weighting_details 'w=1/[\s^2^(Fo^2^)+(0.0193P)^2^+19.7222P] where P=(Fo^2^+2Fc^2^)/3'
_refine_ls_weighting_scheme calc
_refine_ls_wR_factor_gt 0.0819
_refine_ls_wR_factor_ref 0.0870
_reflns_number_gt 8927
_reflns_number_total 10873
_reflns_threshold_expression >2sigma(I)
_cod_data_source_file ic048292isi20041206_054204_2.cif
_cod_data_source_block 2
_cod_depositor_comments
;
The following automatic conversions were performed:
'_symmetry_cell_setting' value 'Monoclinic' changed to 'monoclinic'
according to '/home/saulius/struct/CIF-dictionaries/cif_core.dic'
dictionary named 'cif_core.dic' version 2.4.1 from 2010-06-29.

Automatic conversion script
Id: cif_fix_enum 1527 2010-12-29 10:47:43Z saulius 

The following automatic conversions were performed:

'_refine_ls_weighting_scheme' value 'calc
w=1/[\s^2^(Fo^2^)+(0.0193P)^2^+19.7222P] where P=(Fo^2^+2Fc^2^)/3'
was changed to 'calc'. New tag '_refine_ls_weighting_details' was
created. The value of the new tag was set to
'w=1/[\s^2^(Fo^2^)+(0.0193P)^2^+19.7222P] where P=(Fo^2^+2Fc^2^)/3'.

Automatic conversion script
Id: cif_fix_values 3143 2015-03-26 13:38:13Z robertas 
;
_cod_database_code 1100981

loop_
_symmetry_equiv_pos_as_xyz
'x, y, z'
'-x, y, -z+1/2'
'x+1/2, y+1/2, z'
'-x+1/2, y+1/2, -z+1/2'
'-x, -y, -z'
'x, -y, z-1/2'
'-x+1/2, -y+1/2, -z'
'x+1/2, -y+1/2, z-1/2'

loop_
_atom_site_label
_atom_site_type_symbol
_atom_site_fract_x
_atom_site_fract_y
_atom_site_fract_z
_atom_site_U_iso_or_equiv
_atom_site_adp_type
_atom_site_occupancy
_atom_site_calc_flag
_atom_site_refinement_flags
_atom_site_disorder_assembly
_atom_site_disorder_group
Pd1 Pd 0.854355(9) 1.602206(14) 1.126752(6) 0.01646(5) Uani 1 d . . .
O1 O 0.87299(8) 1.46605(12) 1.10525(6) 0.0202(4) Uani 1 d . . .
C1 C 0.93044(11) 1.45786(17) 1.09508(8) 0.0168(5) Uani 1 d . . .
C2 C 0.95451(12) 1.36618(18) 1.07900(8) 0.0185(5) Uani 1 d . . .
C3 C 1.01447(12) 1.36999(18) 1.06745(8) 0.0198(5) Uani 1 d . . .
H3 H 1.0306 1.3109 1.0552 0.024 Uiso 1 calc R . .
C4 C 1.05459(11) 1.45749(18) 1.07266(8) 0.0180(5) Uani 1 d . . .
C5 C 1.03234(11) 1.54277(18) 1.09039(8) 0.0184(5) Uani 1 d . . .
H5 H 1.0586 1.6000 1.0957 0.022 Uiso 1 calc R . .
C6 C 0.96994(11) 1.54586(18) 1.10095(8) 0.0174(5) Uani 1 d . . .
N7 N 0.94115(9) 1.62745(14) 1.11556(7) 0.0169(4) Uani 1 d . . .
C8 C 0.97371(11) 1.71781(18) 1.13001(8) 0.0179(5) Uani 1 d . . .
C9 C 0.97163(12) 1.80610(19) 1.10470(9) 0.0231(5) Uani 1 d . . .
C10 C 1.00040(13) 1.8931(2) 1.12205(10) 0.0305(6) Uani 1 d . . .
H10 H 0.9996 1.9531 1.1051 0.037 Uiso 1 calc R . .
C11 C 1.03018(13) 1.8928(2) 1.16380(10) 0.0315(6) Uani 1 d . . .
H11 H 1.0491 1.9529 1.1756 0.038 Uiso 1 calc R . .
C12 C 1.03243(12) 1.8060(2) 1.18824(10) 0.0285(6) Uani 1 d . . .
H12 H 1.0534 1.8061 1.2167 0.034 Uiso 1 calc R . .
C13 C 1.00419(12) 1.71777(19) 1.17165(9) 0.0231(6) Uani 1 d . . .
H13 H 1.0058 1.6579 1.1887 0.028 Uiso 1 calc R . .
C14 C 0.91439(13) 1.26967(19) 1.07579(9) 0.0245(6) Uani 1 d . . .
C15 C 0.89364(15) 1.2447(2) 1.12087(10) 0.0322(6) Uani 1 d . . .
H15A H 0.9304 1.2373 1.1419 0.048 Uiso 1 calc R . .
H15B H 0.8700 1.1813 1.1193 0.048 Uiso 1 calc R . .
H15C H 0.8673 1.2994 1.1301 0.048 Uiso 1 calc R . .
C16 C 0.95085(16) 1.1784(2) 1.06121(11) 0.0365(7) Uani 1 d . . .
H16A H 0.9882 1.1683 1.0814 0.055 Uiso 1 calc R . .
H16B H 0.9630 1.1905 1.0319 0.055 Uiso 1 calc R . .
H16C H 0.9246 1.1178 1.0610 0.055 Uiso 1 calc R . .
C17 C 0.85668(15) 1.2849(2) 1.04312(10) 0.0353(7) Uani 1 d . . .
H17A H 0.8699 1.2992 1.0143 0.053 Uiso 1 calc R . .
H17B H 0.8321 1.3418 1.0525 0.053 Uiso 1 calc R . .
H17C H 0.8313 1.2233 1.0418 0.053 Uiso 1 calc R . .
C18 C 1.11911(12) 1.45270(19) 1.05632(8) 0.0209(5) Uani 1 d . . .
C19 C 1.11048(14) 1.4583(2) 1.00643(9) 0.0291(6) Uani 1 d . . .
H19A H 1.1512 1.4548 0.9950 0.044 Uiso 1 calc R . .
H19B H 1.0901 1.5221 0.9974 0.044 Uiso 1 calc R . .
H19C H 1.0846 1.4015 0.9950 0.044 Uiso 1 calc R . .
C20 C 1.16022(12) 1.5419(2) 1.07328(10) 0.0290(6) Uani 1 d . . .
H20A H 1.2015 1.5353 1.0629 0.044 Uiso 1 calc R . .
H20B H 1.1644 1.5416 1.1051 0.044 Uiso 1 calc R . .
H20C H 1.1410 1.6055 1.0627 0.044 Uiso 1 calc R . .
C21 C 1.15314(14) 1.3541(2) 1.07039(11) 0.0354(7) Uani 1 d . . .
H21A H 1.1954 1.3557 1.0614 0.053 Uiso 1 calc R . .
H21B H 1.1305 1.2964 1.0567 0.053 Uiso 1 calc R . .
H21C H 1.1552 1.3474 1.1021 0.053 Uiso 1 calc R . .
C22 C 0.94153(16) 1.8068(2) 1.05932(10) 0.0339(7) Uani 1 d . . .
F23 F 0.94060(12) 1.89938(14) 1.04153(6) 0.0603(6) Uani 1 d . . .
F24 F 0.88232(8) 1.77404(14) 1.05539(6) 0.0389(4) Uani 1 d . . .
F25 F 0.97225(10) 1.74746(15) 1.03304(6) 0.0465(5) Uani 1 d . . .
O31 O 0.83599(8) 1.74006(12) 1.14857(6) 0.0191(4) Uani 1 d . . .
C31 C 0.78344(11) 1.74987(18) 1.16224(8) 0.0171(5) Uani 1 d . . .
C32 C 0.76266(11) 1.84365(17) 1.18039(8) 0.0167(5) Uani 1 d . . .
C33 C 0.70556(11) 1.84133(18) 1.19473(8) 0.0175(5) Uani 1 d . . .
H33 H 0.6914 1.9013 1.2075 0.021 Uiso 1 calc R . .
C34 C 0.66332(11) 1.75306(18) 1.19209(8) 0.0176(5) Uani 1 d . . .
C35 C 0.68188(11) 1.66561(19) 1.17461(8) 0.0191(5) Uani 1 d . . .
H35 H 0.6551 1.6084 1.1728 0.023 Uiso 1 calc R . .
C36 C 0.74167(11) 1.65982(18) 1.15892(8) 0.0179(5) Uani 1 d . . .
N37 N 0.76609(9) 1.58146(14) 1.14058(7) 0.0172(4) Uani 1 d . . .
C38 C 0.73432(11) 1.48523(18) 1.13747(8) 0.0182(5) Uani 1 d . . .
C39 C 0.70020(12) 1.45347(19) 1.09921(9) 0.0237(6) Uani 1 d . . .
C40 C 0.67240(14) 1.3578(2) 1.09826(10) 0.0311(7) Uani 1 d . . .
H40 H 0.6489 1.3353 1.0725 0.037 Uiso 1 calc R . .
C41 C 0.67872(14) 1.2958(2) 1.13418(10) 0.0313(7) Uani 1 d . . .
H41 H 0.6595 1.2311 1.1331 0.038 Uiso 1 calc R . .
C42 C 0.71295(14) 1.3277(2) 1.17180(10) 0.0294(6) Uani 1 d . . .
H42 H 0.7173 1.2849 1.1966 0.035 Uiso 1 calc R . .
C43 C 0.74110(13) 1.42236(19) 1.17335(9) 0.0251(6) Uani 1 d . . .
H43 H 0.7650 1.4439 1.1991 0.030 Uiso 1 calc R . .
C44 C 0.80665(11) 1.93518(18) 1.18294(9) 0.0197(5) Uani 1 d . . .
C45 C 0.82525(13) 1.9617(2) 1.13750(9) 0.0267(6) Uani 1 d . . .
H45A H 0.8470 1.9042 1.1259 0.040 Uiso 1 calc R . .
H45B H 0.8528 2.0208 1.1395 0.040 Uiso 1 calc R . .
H45C H 0.7878 1.9770 1.1181 0.040 Uiso 1 calc R . .
C46 C 0.86534(12) 1.9110(2) 1.21385(9) 0.0262(6) Uani 1 d . . .
H46A H 0.8863 1.8517 1.2030 0.039 Uiso 1 calc R . .
H46B H 0.8533 1.8967 1.2430 0.039 Uiso 1 calc R . .
H46C H 0.8937 1.9691 1.2151 0.039 Uiso 1 calc R . .
C47 C 0.77500(12) 2.02810(19) 1.20066(10) 0.0263(6) Uani 1 d . . .
H47A H 0.7648 2.0143 1.2303 0.039 Uiso 1 calc R . .
H47B H 0.7367 2.0433 1.1820 0.039 Uiso 1 calc R . .
H47C H 0.8033 2.0862 1.2010 0.039 Uiso 1 calc R . .
C48 C 0.60027(11) 1.76581(18) 1.20980(8) 0.0182(5) Uani 1 d . . .
C49 C 0.56516(12) 1.8562(2) 1.18731(9) 0.0246(6) Uani 1 d . . .
H49A H 0.5247 1.8639 1.1988 0.037 Uiso 1 calc R . .
H49B H 0.5588 1.8439 1.1559 0.037 Uiso 1 calc R . .
H49C H 0.5897 1.9180 1.1929 0.037 Uiso 1 calc R . .
C50 C 0.61083(12) 1.7847(2) 1.25907(8) 0.0228(5) Uani 1 d . . .
H50A H 0.5705 1.7929 1.2708 0.034 Uiso 1 calc R . .
H50B H 0.6357 1.8462 1.2646 0.034 Uiso 1 calc R . .
H50C H 0.6330 1.7270 1.2732 0.034 Uiso 1 calc R . .
C51 C 0.56004(12) 1.67041(19) 1.20173(9) 0.0235(6) Uani 1 d . . .
H51A H 0.5196 1.6810 1.2129 0.035 Uiso 1 calc R . .
H51B H 0.5811 1.6128 1.2167 0.035 Uiso 1 calc R . .
H51C H 0.5538 1.6567 1.1705 0.035 Uiso 1 calc R . .
C52 C 0.69129(16) 1.5211(2) 1.06018(10) 0.0376(7) Uani 1 d . . .
F53 F 0.65912(13) 1.60310(16) 1.06804(7) 0.0724(7) Uani 1 d . . .
F54 F 0.66042(11) 1.47640(15) 1.02624(6) 0.0595(6) Uani 1 d . . .
F55 F 0.74460(11) 1.5536(2) 1.04721(7) 0.0730(8) Uani 1 d . . .
B60 B 0.63959(14) 0.8833(2) 0.74469(10) 0.0232(6) Uani 1 d . . .
F61 F 0.65324(8) 0.97835(12) 0.76269(6) 0.0352(4) Uani 1 d . . .
F62 F 0.58787(8) 0.84406(14) 0.76166(6) 0.0383(4) Uani 1 d . . .
F63 F 0.69102(8) 0.82012(12) 0.75559(5) 0.0318(4) Uani 1 d . . .
F64 F 0.62969(7) 0.89196(13) 0.69971(5) 0.0319(4) Uani 1 d . . .

loop_
_atom_site_aniso_label
_atom_site_aniso_U_11
_atom_site_aniso_U_22
_atom_site_aniso_U_33
_atom_site_aniso_U_23
_atom_site_aniso_U_13
_atom_site_aniso_U_12
Pd1 0.01739(9) 0.01081(8) 0.02177(10) -0.00314(8) 0.00498(6) -0.00234(8)
O1 0.0224(9) 0.0125(8) 0.0265(10) -0.0046(7) 0.0070(7) -0.0020(7)
C1 0.0231(12) 0.0122(11) 0.0149(12) 0.0006(9) 0.0010(10) 0.0008(9)
C2 0.0296(14) 0.0120(11) 0.0137(12) 0.0008(9) 0.0012(10) -0.0014(10)
C3 0.0295(14) 0.0132(11) 0.0170(12) -0.0019(9) 0.0030(10) 0.0041(10)
C4 0.0222(12) 0.0178(12) 0.0141(12) 0.0033(9) 0.0014(9) 0.0045(10)
C5 0.0205(12) 0.0151(12) 0.0194(13) -0.0005(10) 0.0018(10) -0.0009(9)
C6 0.0228(13) 0.0122(11) 0.0173(12) 0.0002(9) 0.0027(10) 0.0002(9)
N7 0.0177(10) 0.0105(9) 0.0228(11) -0.0031(8) 0.0042(8) -0.0020(8)
C8 0.0162(12) 0.0131(11) 0.0255(13) -0.0041(10) 0.0073(10) -0.0018(9)
C9 0.0261(13) 0.0162(12) 0.0279(14) -0.0004(11) 0.0071(11) -0.0018(10)
C10 0.0364(15) 0.0140(12) 0.0419(17) 0.0011(13) 0.0081(13) -0.0060(12)
C11 0.0286(14) 0.0174(13) 0.0477(18) -0.0095(13) -0.0004(12) -0.0048(12)
C12 0.0226(13) 0.0274(14) 0.0339(16) -0.0067(12) -0.0055(12) 0.0000(11)
C13 0.0210(13) 0.0181(12) 0.0301(15) -0.0011(11) 0.0020(11) 0.0007(10)
C14 0.0349(15) 0.0120(12) 0.0270(15) -0.0010(10) 0.0042(12) -0.0029(10)
C15 0.0476(18) 0.0169(13) 0.0336(16) 0.0007(11) 0.0114(13) -0.0045(12)
C16 0.052(2) 0.0151(13) 0.0447(19) -0.0065(13) 0.0149(15) -0.0029(13)
C17 0.0459(18) 0.0210(14) 0.0376(18) -0.0053(13) -0.0027(14) -0.0106(13)
C18 0.0230(13) 0.0192(13) 0.0207(13) 0.0004(10) 0.0040(10) 0.0050(10)
C19 0.0335(15) 0.0325(16) 0.0222(14) -0.0010(12) 0.0079(12) -0.0018(12)
C20 0.0201(13) 0.0340(16) 0.0331(16) -0.0092(13) 0.0034(11) 0.0001(12)
C21 0.0333(16) 0.0285(15) 0.0460(19) 0.0088(14) 0.0118(14) 0.0142(13)
C22 0.055(2) 0.0189(14) 0.0284(16) 0.0028(12) 0.0060(14) -0.0055(13)
F23 0.1083(18) 0.0285(10) 0.0405(11) 0.0168(9) -0.0106(11) -0.0148(11)
F24 0.0429(11) 0.0407(10) 0.0312(10) 0.0041(8) -0.0069(8) -0.0051(8)
F25 0.0662(13) 0.0461(11) 0.0294(10) -0.0074(9) 0.0165(9) -0.0110(10)
O31 0.0183(9) 0.0127(8) 0.0270(10) -0.0028(7) 0.0062(7) -0.0017(7)
C31 0.0186(12) 0.0148(11) 0.0181(12) 0.0007(10) 0.0025(10) -0.0015(9)
C32 0.0184(12) 0.0114(11) 0.0200(13) 0.0004(9) 0.0012(9) 0.0002(9)
C33 0.0205(12) 0.0120(11) 0.0197(13) -0.0018(9) 0.0008(10) -0.0006(9)
C34 0.0188(12) 0.0175(12) 0.0163(12) 0.0012(10) 0.0002(9) -0.0014(9)
C35 0.0186(12) 0.0178(12) 0.0211(13) -0.0007(10) 0.0025(10) -0.0039(9)
C36 0.0198(12) 0.0143(11) 0.0196(13) -0.0008(10) 0.0014(10) -0.0006(9)
N37 0.0198(10) 0.0105(10) 0.0215(11) -0.0016(8) 0.0025(8) -0.0027(8)
C38 0.0179(12) 0.0120(11) 0.0258(13) -0.0040(10) 0.0076(10) -0.0015(9)
C39 0.0239(13) 0.0188(13) 0.0281(15) -0.0030(11) 0.0011(11) -0.0026(10)
C40 0.0330(16) 0.0245(14) 0.0347(17) -0.0101(13) -0.0023(13) -0.0093(12)
C41 0.0336(16) 0.0161(13) 0.0454(18) -0.0046(12) 0.0100(13) -0.0092(11)
C42 0.0359(16) 0.0190(13) 0.0343(16) 0.0025(12) 0.0092(13) -0.0036(12)
C43 0.0299(14) 0.0209(14) 0.0246(14) -0.0017(11) 0.0028(11) -0.0033(11)
C44 0.0195(12) 0.0113(11) 0.0281(14) -0.0012(10) 0.0013(10) -0.0016(9)
C45 0.0272(14) 0.0184(13) 0.0355(16) 0.0047(12) 0.0082(12) -0.0008(11)
C46 0.0219(13) 0.0191(13) 0.0368(16) -0.0040(12) -0.0022(11) -0.0023(10)
C47 0.0229(13) 0.0125(12) 0.0438(17) -0.0069(12) 0.0042(12) -0.0013(10)
C48 0.0165(12) 0.0159(12) 0.0227(13) 0.0002(10) 0.0049(10) -0.0008(9)
C49 0.0207(13) 0.0230(13) 0.0300(15) 0.0041(11) 0.0020(11) 0.0011(11)
C50 0.0260(14) 0.0204(13) 0.0227(14) 0.0000(10) 0.0059(11) 0.0012(10)
C51 0.0193(12) 0.0191(13) 0.0331(15) -0.0040(11) 0.0080(11) -0.0029(10)
C52 0.049(2) 0.0304(16) 0.0313(17) -0.0015(13) -0.0081(14) -0.0101(14)
F53 0.122(2) 0.0354(11) 0.0558(14) 0.0081(11) -0.0125(13) 0.0267(13)
F54 0.0872(17) 0.0476(12) 0.0371(11) 0.0006(10) -0.0273(11) -0.0155(11)
F55 0.0657(15) 0.108(2) 0.0429(13) 0.0351(13) -0.0051(11) -0.0366(14)
B60 0.0248(14) 0.0174(14) 0.0276(16) 0.0001(12) 0.0033(12) -0.0042(11)
F61 0.0405(10) 0.0185(8) 0.0455(11) -0.0052(7) -0.0010(8) -0.0026(7)
F62 0.0348(10) 0.0417(10) 0.0401(10) 0.0000(8) 0.0122(8) -0.0134(8)
F63 0.0392(10) 0.0259(9) 0.0303(9) 0.0050(7) 0.0039(7) 0.0079(7)
F64 0.0288(8) 0.0382(9) 0.0280(8) 0.0048(8) -0.0016(7) -0.0062(8)

loop_
_atom_type_symbol
_atom_type_description
_atom_type_scat_dispersion_real
_atom_type_scat_dispersion_imag
_atom_type_scat_source
C C 0.0033 0.0016 'International Tables Vol C Tables 4.2.6.8 and 6.1.1.4'
H H 0.0000 0.0000 'International Tables Vol C Tables 4.2.6.8 and 6.1.1.4'
B B 0.0013 0.0007 'International Tables Vol C Tables 4.2.6.8 and 6.1.1.4'
N N 0.0061 0.0033 'International Tables Vol C Tables 4.2.6.8 and 6.1.1.4'
O O 0.0106 0.0060 'International Tables Vol C Tables 4.2.6.8 and 6.1.1.4'
F F 0.0171 0.0103 'International Tables Vol C Tables 4.2.6.8 and 6.1.1.4'
Pd Pd -0.9988 1.0072 'International Tables Vol C Tables 4.2.6.8 and 6.1.1.4'

loop_
_geom_angle_atom_site_label_1
_geom_angle_atom_site_label_2
_geom_angle_atom_site_label_3
_geom_angle
_geom_angle_site_symmetry_1
_geom_angle_site_symmetry_3
_geom_angle_publ_flag
N7 Pd1 O1 82.35(7) . . ?
N7 Pd1 O31 97.36(7) . . ?
O1 Pd1 O31 179.70(8) . . ?
N7 Pd1 N37 177.17(8) . . ?
O1 Pd1 N37 100.10(7) . . ?
O31 Pd1 N37 80.19(7) . . ?
C1 O1 Pd1 112.57(14) . . ?
O1 C1 C2 122.5(2) . . ?
O1 C1 C6 117.6(2) . . ?
C2 C1 C6 119.9(2) . . ?
C3 C2 C1 116.3(2) . . ?
C3 C2 C14 123.4(2) . . ?
C1 C2 C14 120.4(2) . . ?
C2 C3 C4 124.7(2) . . ?
C5 C4 C3 118.5(2) . . ?
C5 C4 C18 122.4(2) . . ?
C3 C4 C18 119.0(2) . . ?
C4 C5 C6 119.8(2) . . ?
N7 C6 C5 125.5(2) . . ?
N7 C6 C1 113.7(2) . . ?
C5 C6 C1 120.7(2) . . ?
C6 N7 C8 123.0(2) . . ?
C6 N7 Pd1 113.70(16) . . ?
C8 N7 Pd1 122.17(15) . . ?
C13 C8 C9 120.3(2) . . ?
C13 C8 N7 117.5(2) . . ?
C9 C8 N7 122.1(2) . . ?
C10 C9 C8 119.0(3) . . ?
C10 C9 C22 119.8(2) . . ?
C8 C9 C22 121.2(2) . . ?
C11 C10 C9 120.5(3) . . ?
C12 C11 C10 120.2(3) . . ?
C11 C12 C13 120.5(3) . . ?
C8 C13 C12 119.5(2) . . ?
C16 C14 C17 108.4(2) . . ?
C16 C14 C2 111.8(2) . . ?
C17 C14 C2 110.4(2) . . ?
C16 C14 C15 107.4(2) . . ?
C17 C14 C15 109.5(2) . . ?
C2 C14 C15 109.3(2) . . ?
C4 C18 C20 111.7(2) . . ?
C4 C18 C19 107.7(2) . . ?
C20 C18 C19 108.4(2) . . ?
C4 C18 C21 111.5(2) . . ?
C20 C18 C21 108.1(2) . . ?
C19 C18 C21 109.4(2) . . ?
F23 C22 F24 106.3(3) . . ?
F23 C22 F25 105.8(2) . . ?
F24 C22 F25 106.1(2) . . ?
F23 C22 C9 112.3(2) . . ?
F24 C22 C9 114.0(2) . . ?
F25 C22 C9 111.7(3) . . ?
C31 O31 Pd1 115.06(15) . . ?
O31 C31 C32 122.8(2) . . ?
O31 C31 C36 117.0(2) . . ?
C32 C31 C36 120.1(2) . . ?
C33 C32 C31 115.7(2) . . ?
C33 C32 C44 125.5(2) . . ?
C31 C32 C44 118.8(2) . . ?
C32 C33 C34 125.3(2) . . ?
C35 C34 C33 119.5(2) . . ?
C35 C34 C48 123.1(2) . . ?
C33 C34 C48 117.4(2) . . ?
C34 C35 C36 119.7(2) . . ?
N37 C36 C35 127.1(2) . . ?
N37 C36 C31 113.2(2) . . ?
C35 C36 C31 119.7(2) . . ?
C36 N37 C38 121.0(2) . . ?
C36 N37 Pd1 114.30(16) . . ?
C38 N37 Pd1 124.00(15) . . ?
C43 C38 C39 120.3(2) . . ?
C43 C38 N37 117.6(2) . . ?
C39 C38 N37 122.0(2) . . ?
C38 C39 C40 118.7(3) . . ?
C38 C39 C52 121.2(2) . . ?
C40 C39 C52 120.1(3) . . ?
C41 C40 C39 120.9(3) . . ?
C40 C41 C42 120.0(3) . . ?
C41 C42 C43 120.0(3) . . ?
C38 C43 C42 120.1(3) . . ?
C47 C44 C32 110.8(2) . . ?
C47 C44 C45 108.0(2) . . ?
C32 C44 C45 110.4(2) . . ?
C47 C44 C46 108.2(2) . . ?
C32 C44 C46 109.5(2) . . ?
C45 C44 C46 109.9(2) . . ?
C34 C48 C51 111.1(2) . . ?
C34 C48 C50 108.8(2) . . ?
C51 C48 C50 108.7(2) . . ?
C34 C48 C49 109.9(2) . . ?
C51 C48 C49 108.5(2) . . ?
C50 C48 C49 109.8(2) . . ?
F53 C52 F54 106.2(3) . . ?
F53 C52 F55 106.0(3) . . ?
F54 C52 F55 106.8(3) . . ?
F53 C52 C39 111.7(3) . . ?
F54 C52 C39 112.7(2) . . ?
F55 C52 C39 112.9(3) . . ?
F62 B60 F64 111.1(2) . . ?
F62 B60 F61 109.5(2) . . ?
F64 B60 F61 109.3(2) . . ?
F62 B60 F63 109.6(2) . . ?
F64 B60 F63 109.3(2) . . ?
F61 B60 F63 108.0(2) . . ?

loop_
_geom_bond_atom_site_label_1
_geom_bond_atom_site_label_2
_geom_bond_distance
_geom_bond_site_symmetry_2
_geom_bond_publ_flag
Pd1 N7 1.966(2) . ?
Pd1 O1 1.9743(16) . ?
Pd1 O31 1.9969(16) . ?
Pd1 N37 2.011(2) . ?
O1 C1 1.313(3) . ?
C1 C2 1.427(3) . ?
C1 C6 1.443(3) . ?
C2 C3 1.376(4) . ?
C2 C14 1.540(3) . ?
C3 C4 1.445(3) . ?
C4 C5 1.362(3) . ?
C4 C18 1.528(3) . ?
C5 C6 1.417(3) . ?
C6 N7 1.345(3) . ?
N7 C8 1.436(3) . ?
C8 C13 1.387(4) . ?
C8 C9 1.404(3) . ?
C9 C10 1.390(4) . ?
C9 C22 1.487(4) . ?
C10 C11 1.384(4) . ?
C11 C12 1.373(4) . ?
C12 C13 1.391(4) . ?
C14 C16 1.533(4) . ?
C14 C17 1.538(4) . ?
C14 C15 1.541(4) . ?
C18 C20 1.536(4) . ?
C18 C19 1.537(4) . ?
C18 C21 1.538(4) . ?
C22 F23 1.341(3) . ?
C22 F24 1.343(4) . ?
C22 F25 1.349(4) . ?
O31 C31 1.255(3) . ?
C31 C32 1.450(3) . ?
C31 C36 1.491(3) . ?
C32 C33 1.350(3) . ?
C32 C44 1.536(3) . ?
C33 C34 1.478(3) . ?
C34 C35 1.353(3) . ?
C34 C48 1.524(3) . ?
C35 C36 1.424(3) . ?
C36 N37 1.316(3) . ?
N37 C38 1.444(3) . ?
C38 C43 1.383(4) . ?
C38 C39 1.396(4) . ?
C39 C40 1.400(4) . ?
C39 C52 1.499(4) . ?
C40 C41 1.376(4) . ?
C41 C42 1.382(4) . ?
C42 C43 1.390(4) . ?
C44 C47 1.533(3) . ?
C44 C45 1.538(4) . ?
C44 C46 1.544(4) . ?
C48 C51 1.538(3) . ?
C48 C50 1.539(4) . ?
C48 C49 1.544(3) . ?
C52 F53 1.323(4) . ?
C52 F54 1.325(3) . ?
C52 F55 1.326(4) . ?
B60 F62 1.380(3) . ?
B60 F64 1.391(3) . ?
B60 F61 1.395(3) . ?
B60 F63 1.403(3) . ?
